data_7051036
loop_
_publ_author_name
'Wong, Yee-Lok'
'Yang, Qingchuan'
'Zhou, Zhong-Yuan'
'Kay Lee, Hung'
'Mak, Thomas C. W.'
'Ng, Dennis K. P.'

_publ_section_title
;
 Synthesis, structure and oxo-transfer properties of dioxotungsten(VI)
 complexes with pyridine-based NO-and NS-bidentate ligands
;
_journal_issue 2
_journal_name_full 'New Journal of Chemistry'
_journal_page_first 353
_journal_paper_doi 10.1039/b006979p
_journal_volume 25
_journal_year 2001
_chemical_formula_sum 'C42 H42 N4 O6 W'
_chemical_formula_weight 882.65
_chemical_name_systematic
;
 ?
;
_space_group_IT_number 14
_symmetry_cell_setting monoclinic
_symmetry_space_group_name_Hall '-P 2ybc'
_symmetry_space_group_name_H-M 'P 1 21/c 1'
_atom_sites_solution_hydrogens geom
_atom_sites_solution_primary direct
_atom_sites_solution_secondary difmap
_audit_creation_method SHELXL
_cell_angle_alpha 90.00
_cell_angle_beta 100.04(3)
_cell_angle_gamma 90.00
_cell_formula_units_Z 4
_cell_length_a 13.467(3)
_cell_length_b 24.756(5)
_cell_length_c 11.723(2)
_cell_measurement_reflns_used IP
_cell_measurement_temperature 295(2)
_cell_measurement_theta_max 26
_cell_measurement_theta_min 2
_cell_volume 3848.5(14)
_computing_cell_refinement BIOTEX
_computing_data_collection BIOTEX
_computing_data_reduction BIOTEX
_computing_molecular_graphics SHELXTL
_computing_publication_material SHELXT
_computing_structure_refinement 'SHELXL-93 (Sheldrick, 1993)'
_computing_structure_solution 'SHELXS-86 (Sheldrick, 1990)'
_diffrn_ambient_temperature 295(2)
_diffrn_measurement_device RAX-IIC
_diffrn_measurement_method IP
_diffrn_radiation_monochromator graphite
_diffrn_radiation_source 'fine-focus sealed tube'
_diffrn_radiation_type MoK\a
_diffrn_radiation_wavelength 0.71073
_diffrn_reflns_av_R_equivalents 0.0000
_diffrn_reflns_av_sigmaI/netI 0.0850
_diffrn_reflns_limit_h_max 16
_diffrn_reflns_limit_h_min -16
_diffrn_reflns_limit_k_max 30
_diffrn_reflns_limit_k_min 0
_diffrn_reflns_limit_l_max 14
_diffrn_reflns_limit_l_min 0
_diffrn_reflns_number 6301
_diffrn_reflns_theta_max 25.58
_diffrn_reflns_theta_min 1.65
_exptl_absorpt_coefficient_mu 3.054
_exptl_absorpt_correction_T_max 1.114
_exptl_absorpt_correction_T_min 0.814
_exptl_absorpt_correction_type SEMI-EMPIRICAL
_exptl_crystal_colour YELLOW
_exptl_crystal_density_diffrn 1.523
_exptl_crystal_description PRISM
_exptl_crystal_F_000 1776
_exptl_crystal_size_max 0.28
_exptl_crystal_size_mid 0.26
_exptl_crystal_size_min 0.22
_refine_diff_density_max 0.664
_refine_diff_density_min -0.901
_refine_diff_density_rms 0.086
_refine_ls_extinction_coef 0.00000(5)
_refine_ls_extinction_expression Fc^*^=kFc[1+0.001xFc^2^\l^3^/sin(2\q)]^-1/4^
_refine_ls_extinction_method SHELXL
_refine_ls_goodness_of_fit_all 1.058
_refine_ls_goodness_of_fit_obs 1.056
_refine_ls_matrix_type full
_refine_ls_number_parameters 461
_refine_ls_number_reflns 6301
_refine_ls_number_restraints 10
_refine_ls_restrained_S_all 1.059
_refine_ls_restrained_S_obs 1.058
_refine_ls_R_factor_all 0.0777
_refine_ls_R_factor_obs 0.0531
_refine_ls_shift/esd_max -0.019
_refine_ls_shift/esd_mean 0.004
_refine_ls_structure_factor_coef Fsqd
_refine_ls_weighting_details 'w=1/[\s^2^(Fo^2^)+(0.1000P)^2^+0.0000P] where P=(Fo^2^+2Fc^2^)/3'
_refine_ls_weighting_scheme calc
_refine_ls_wR_factor_all 0.1639
_refine_ls_wR_factor_obs 0.1487
_reflns_number_observed 5295
_reflns_number_total 6301
_reflns_observed_criterion >2sigma(I)
_cod_data_source_file b006979p.txt
_cod_data_source_block '[WO2(L4)2]'
_cod_depositor_comments
;
The following automatic conversions were performed:
'_symmetry_cell_setting' value 'Monoclinic' changed to 'monoclinic'
according to '/home/saulius/struct/CIF-dictionaries/cif_core.dic'
dictionary named 'cif_core.dic' version 2.4.1 from 2010-06-29.

Automatic conversion script
Id: cif_fix_enum 1527 2010-12-29 10:47:43Z saulius 

The following automatic conversions were performed:

'_refine_ls_weighting_scheme' value 'calc
w=1/[\s^2^(Fo^2^)+(0.1000P)^2^+0.0000P] where P=(Fo^2^+2Fc^2^)/3' was
changed to 'calc'. New tag '_refine_ls_weighting_details' was
created. The value of the new tag was set to
'w=1/[\s^2^(Fo^2^)+(0.1000P)^2^+0.0000P] where P=(Fo^2^+2Fc^2^)/3'.

Automatic conversion script
Id: cif_fix_values 3143 2015-03-26 13:38:13Z robertas 
;
_cod_original_cell_volume 3848.5(13)
_cod_original_sg_symbol_H-M P2(1)/c
_cod_database_code 7051036

loop_
_symmetry_equiv_pos_as_xyz
'x, y, z'
'-x, y+1/2, -z+1/2'
'-x, -y, -z'
'x, -y-1/2, z-1/2'

loop_
_atom_site_aniso_label
_atom_site_aniso_U_11
_atom_site_aniso_U_22
_atom_site_aniso_U_33
_atom_site_aniso_U_23
_atom_site_aniso_U_13
_atom_site_aniso_U_12
W1 0.05585(6) 0.05212(5) 0.04969(5) 0.00075(5) 0.00826(5) -0.00360(5)
O1 0.0588(11) 0.0839(12) 0.0664(10) -0.0026(10) 0.0183(9) -0.0049(10)
O2 0.0847(14) 0.0570(10) 0.0622(10) 0.0089(9) 0.0082(10) -0.0142(10)
O3 0.0558(10) 0.0538(9) 0.0510(9) -0.0067(8) 0.0047(8) 0.0038(8)
O4 0.0624(11) 0.0503(8) 0.0579(9) 0.0003(8) 0.0081(9) -0.0056(9)
N1 0.0554(12) 0.0451(10) 0.0517(11) -0.0034(9) 0.0047(10) 0.0021(9)
N2 0.0586(13) 0.0519(11) 0.0504(10) -0.0015(10) 0.0060(10) 0.0041(10)
C1 0.058(2) 0.0521(13) 0.0532(13) 0.0084(12) 0.0079(12) 0.0053(12)
C2 0.0537(15) 0.0484(13) 0.0539(13) -0.0030(11) 0.0079(12) -0.0011(11)
C3 0.078(2) 0.0563(14) 0.0614(15) 0.0056(13) 0.0160(14) 0.0072(14)
C4 0.107(3) 0.057(2) 0.069(2) -0.0154(15) 0.003(2) 0.003(2)
C5 0.096(2) 0.0520(15) 0.078(2) 0.0000(15) 0.014(2) -0.005(2)
C6 0.095(2) 0.071(2) 0.080(2) 0.005(2) 0.023(2) -0.016(2)
C7 0.080(2) 0.068(2) 0.0614(14) -0.0135(14) 0.0197(14) -0.013(2)
C8 0.059(2) 0.0580(13) 0.0432(11) 0.0008(12) 0.0070(11) -0.0002(13)
C9 0.062(2) 0.074(2) 0.062(2) 0.008(2) -0.0048(15) 0.0022(15)
C10 0.074(2) 0.091(2) 0.063(2) -0.013(2) -0.001(2) 0.008(2)
C11 0.085(2) 0.074(2) 0.0516(14) 0.0017(15) -0.0081(15) 0.026(2)
C12 0.072(2) 0.066(2) 0.0606(15) 0.0024(14) 0.0097(14) 0.0088(15)
C13 0.067(2) 0.0608(14) 0.0508(13) 0.0049(12) 0.0071(13) 0.0023(13)
C14 0.063(2) 0.0438(11) 0.0442(11) 0.0038(11) 0.0099(11) 0.0006(11)
C15 0.053(2) 0.069(2) 0.0613(15) -0.0028(13) 0.0076(13) 0.0028(13)
C16 0.069(2) 0.0637(14) 0.0641(15) 0.0069(14) 0.0167(14) 0.0060(14)
C17 0.074(2) 0.0529(13) 0.0675(15) 0.0014(13) 0.0229(14) 0.0078(13)
C18 0.082(2) 0.0404(12) 0.0572(14) 0.0004(12) 0.0089(14) 0.0018(13)
C19 0.064(2) 0.067(2) 0.0471(12) -0.0039(13) 0.0009(13) 0.0048(14)
C20 0.069(2) 0.0565(14) 0.0433(12) -0.0018(11) 0.0037(12) 0.0063(13)
C21 0.083(2) 0.0603(14) 0.0617(15) -0.0007(14) 0.0222(14) 0.0039(15)
C22 0.095(2) 0.083(2) 0.071(2) 0.002(2) 0.028(2) 0.007(2)
C23 0.100(2) 0.071(2) 0.065(2) -0.0064(15) 0.024(2) -0.001(2)
C24 0.112(3) 0.063(2) 0.078(2) -0.023(2) 0.016(2) 0.013(2)
C25 0.084(2) 0.068(2) 0.067(2) -0.0040(15) 0.011(2) -0.005(2)
C26 0.051(2) 0.102(2) 0.068(2) -0.026(2) 0.0016(14) -0.005(2)
C27 0.070(2) 0.227(5) 0.081(2) 0.000(3) 0.015(2) -0.036(3)
C28 0.092(3) 0.333(7) 0.096(3) 0.003(4) 0.015(3) -0.072(4)
C29 0.053(2) 0.293(7) 0.112(3) -0.033(4) 0.004(2) 0.022(3)
C30 0.082(3) 0.186(4) 0.115(3) -0.024(3) -0.038(2) 0.025(3)
C31 0.061(2) 0.133(3) 0.101(2) 0.002(3) -0.012(2) 0.014(2)
C32 0.055(2) 0.0624(14) 0.0547(14) -0.0039(13) 0.0030(12) 0.0027(13)
C33 0.085(2) 0.071(2) 0.0541(15) 0.0064(14) -0.004(2) 0.008(2)
C34 0.092(2) 0.074(2) 0.076(2) 0.005(2) 0.015(2) 0.018(2)
C35 0.101(2) 0.0433(13) 0.087(2) -0.0008(14) 0.019(2) -0.0016(15)
C36 0.062(2) 0.0529(13) 0.069(2) -0.0119(13) 0.0124(13) -0.0073(13)
O5 0.131(3) 0.172(3) 0.180(3) 0.013(3) 0.012(3) -0.018(3)
N3 0.097(2) 0.145(3) 0.127(2) 0.030(2) 0.026(2) -0.004(2)
C37 0.101(4) 0.190(4) 0.190(4) 0.025(4) 0.025(4) -0.029(3)
C38 0.172(4) 0.188(4) 0.144(4) -0.006(4) -0.048(4) -0.023(4)
C39 0.189(4) 0.155(4) 0.198(4) -0.006(4) 0.046(4) 0.053(4)
O6 0.159(4) 0.199(3) 0.200(3) -0.024(3) -0.003(3) -0.020(3)
N4 0.184(4) 0.107(3) 0.184(4) -0.018(3) 0.053(3) -0.022(3)
C40 0.153(4) 0.179(4) 0.184(4) -0.025(4) -0.024(4) -0.041(4)
C41 0.231(8) 0.196(7) 0.181(8) 0.013(5) 0.031(6) -0.017(6)
C42 0.181(6) 0.174(7) 0.185(7) 0.007(5) -0.033(5) -0.038(5)

loop_
_atom_site_label
_atom_site_type_symbol
_atom_site_fract_x
_atom_site_fract_y
_atom_site_fract_z
_atom_site_U_iso_or_equiv
_atom_site_thermal_displace_type
_atom_site_occupancy
_atom_site_calc_flag
_atom_site_refinement_flags
_atom_site_disorder_group
W1 W 0.166313(8) 0.398484(4) 0.820040(9) 0.05267(3) Uani 1 d . .
O1 O 0.2653(2) 0.37571(9) 0.7565(2) 0.0688(6) Uani 1 d . .
O2 O 0.1446(2) 0.46431(7) 0.7718(2) 0.0685(7) Uani 1 d . .
O3 O 0.06690(14) 0.35561(7) 0.71950(14) 0.0541(5) Uani 1 d . .
O4 O 0.22799(14) 0.41974(7) 0.97462(15) 0.0572(6) Uani 1 d . .
N1 N 0.0152(2) 0.40235(7) 0.8926(2) 0.0513(6) Uani 1 d . .
N2 N 0.1894(2) 0.32010(8) 0.9357(2) 0.0540(7) Uani 1 d . .
C1 C -0.0388(2) 0.35263(10) 0.7183(2) 0.0546(8) Uani 1 d . .
C2 C -0.0657(2) 0.29223(10) 0.7176(2) 0.0522(8) Uani 1 d . .
C3 C -0.0420(2) 0.26090(11) 0.6256(2) 0.0647(9) Uani 1 d . .
H3A H -0.0137(2) 0.27704(11) 0.5672(2) 0.078 Uiso 1 calc R .
C4 C -0.0614(3) 0.20558(12) 0.6226(3) 0.0791(11) Uani 1 d . .
H4A H -0.0470(3) 0.18513(12) 0.5610(3) 0.095 Uiso 1 calc R .
C5 C -0.1019(3) 0.18030(11) 0.7107(3) 0.0755(11) Uani 1 d . .
H5A H -0.1137(3) 0.14327(11) 0.7083(3) 0.091 Uiso 1 calc R .
C6 C -0.1241(3) 0.21068(12) 0.8003(3) 0.0808(12) Uani 1 d . .
H6A H -0.1510(3) 0.19415(12) 0.8594(3) 0.097 Uiso 1 calc R .
C7 C -0.1069(2) 0.26635(12) 0.8039(2) 0.0690(10) Uani 1 d . .
H7A H -0.1232(2) 0.28648(12) 0.8650(2) 0.083 Uiso 1 calc R .
C8 C -0.0952(2) 0.37946(11) 0.6050(2) 0.0537(8) Uani 1 d . .
C9 C -0.1966(2) 0.36794(12) 0.5660(2) 0.0679(10) Uani 1 d . .
H9A H -0.2295(2) 0.34280(12) 0.6053(2) 0.081 Uiso 1 calc R .
C10 C -0.2490(3) 0.39399(12) 0.4684(3) 0.0772(11) Uani 1 d . .
H10A H -0.3175(3) 0.38747(12) 0.4444(3) 0.093 Uiso 1 calc R .
C11 C -0.1989(3) 0.42955(12) 0.4076(2) 0.0725(10) Uani 1 d . .
H11A H -0.2335(3) 0.44641(12) 0.3415(2) 0.087 Uiso 1 calc R .
C12 C -0.0991(2) 0.44004(12) 0.4437(2) 0.0664(9) Uani 1 d . .
H12A H -0.0654(2) 0.46372(12) 0.4021(2) 0.080 Uiso 1 calc R .
C13 C -0.0480(2) 0.41509(11) 0.5432(2) 0.0598(9) Uani 1 d . .
H13A H 0.0198(2) 0.42286(11) 0.5682(2) 0.072 Uiso 1 calc R .
C14 C -0.0655(2) 0.38290(10) 0.8221(2) 0.0502(7) Uani 1 d . .
C15 C -0.1622(2) 0.39128(11) 0.8431(2) 0.0613(9) Uani 1 d . .
H15A H -0.2177(2) 0.37801(11) 0.7925(2) 0.074 Uiso 1 calc R .
C16 C -0.1746(2) 0.41970(12) 0.9408(2) 0.0650(9) Uani 1 d . .
H16A H -0.2389(2) 0.42525(12) 0.9571(2) 0.078 Uiso 1 calc R .
C17 C -0.0933(2) 0.43959(11) 1.0131(2) 0.0637(9) Uani 1 d . .
H17A H -0.1012(2) 0.45901(11) 1.0789(2) 0.076 Uiso 1 calc R .
C18 C 0.0012(2) 0.43049(10) 0.9875(2) 0.0601(9) Uani 1 d . .
H18A H 0.0571(2) 0.44411(10) 1.0369(2) 0.072 Uiso 1 calc R .
C19 C 0.2714(2) 0.38570(11) 1.0721(2) 0.0606(9) Uani 1 d . .
C20 C 0.2306(2) 0.40767(10) 1.1758(2) 0.0572(8) Uani 1 d . .
C21 C 0.1599(2) 0.38255(12) 1.2250(2) 0.0670(10) Uani 1 d . .
H21A H 0.1379(2) 0.34831(12) 1.1994(2) 0.080 Uiso 1 calc R .
C22 C 0.1193(3) 0.40678(13) 1.3130(3) 0.0817(12) Uani 1 d . .
H22A H 0.0688(3) 0.38920(13) 1.3435(3) 0.098 Uiso 1 calc R .
C23 C 0.1524(3) 0.45589(13) 1.3553(3) 0.0774(11) Uani 1 d . .
H23A H 0.1275(3) 0.47102(13) 1.4173(3) 0.093 Uiso 1 calc R .
C24 C 0.2234(3) 0.48309(13) 1.3052(3) 0.0845(12) Uani 1 d . .
H24A H 0.2446(3) 0.51739(13) 1.3311(3) 0.101 Uiso 1 calc R .
C25 C 0.2631(3) 0.45899(12) 1.2156(3) 0.0734(11) Uani 1 d . .
H25A H 0.3114(3) 0.47708(12) 1.1823(3) 0.088 Uiso 1 calc R .
C26 C 0.3867(2) 0.39054(13) 1.0865(3) 0.0748(11) Uani 1 d . .
C27 C 0.4313(3) 0.4152(2) 1.0019(4) 0.126(2) Uani 1 d . .
H27A H 0.3921(3) 0.4292(2) 0.9352(4) 0.151 Uiso 1 calc R .
C28 C 0.5365(4) 0.4186(3) 1.0193(4) 0.174(3) Uani 1 d . .
H28A H 0.5670(4) 0.4356(3) 0.9636(4) 0.208 Uiso 1 calc R .
C29 C 0.5984(3) 0.3969(2) 1.1195(4) 0.154(3) Uani 1 d . .
H29A H 0.6683(3) 0.3986(2) 1.1283(4) 0.185 Uiso 1 calc R .
C30 C 0.5525(3) 0.3736(2) 1.2030(4) 0.134(2) Uani 1 d . .
H30A H 0.5915(3) 0.3597(2) 1.2698(4) 0.161 Uiso 1 calc R .
C31 C 0.4462(3) 0.3705(2) 1.1878(3) 0.1012(15) Uani 1 d . .
H31A H 0.4156(3) 0.3552(2) 1.2453(3) 0.121 Uiso 1 calc R .
C32 C 0.2407(2) 0.32819(11) 1.0446(2) 0.0581(8) Uani 1 d . .
C33 C 0.2628(3) 0.28439(12) 1.1181(2) 0.0719(10) Uani 1 d . .
H33A H 0.2967(3) 0.29023(12) 1.1932(2) 0.086 Uiso 1 calc R .
C34 C 0.2362(3) 0.23225(13) 1.0832(3) 0.0807(12) Uani 1 d . .
H34A H 0.2514(3) 0.20296(13) 1.1329(3) 0.097 Uiso 1 calc R .
C35 C 0.1861(3) 0.22591(11) 0.9712(3) 0.0766(11) Uani 1 d . .
H35A H 0.1680(3) 0.19133(11) 0.9442(3) 0.092 Uiso 1 calc R .
C36 C 0.1620(2) 0.26891(10) 0.8982(3) 0.0611(9) Uani 1 d . .
H36A H 0.1271(2) 0.26342(10) 0.8234(3) 0.073 Uiso 1 calc R .
O5 O -0.3942(2) 0.42200(12) 0.7490(2) 0.163(2) Uani 1 d D .
N3 N -0.54042(11) 0.43416(6) 0.62300(14) 0.1219(15) Uani 1 d D .
C37 C -0.45068(12) 0.40303(9) 0.6648(2) 0.1604(13) Uani 1 d D .
C38 C -0.6019(2) 0.40464(12) 0.5297(2) 0.177(2) Uani 1 d D .
C39 C -0.5697(3) 0.48188(8) 0.6805(3) 0.1795(15) Uani 1 d D .
O6 O 0.58805(15) 0.28071(14) 1.5577(2) 0.1903(4) Uani 1 d D .
N4 N 0.53898(9) 0.23149(8) 1.40225(15) 0.156(2) Uani 1 d D .
C40 C 0.51200(13) 0.26588(9) 1.4908(2) 0.1783(5) Uani 1 d D .
C41 C 0.64664(11) 0.2248(2) 1.4148(4) 0.203(3) Uani 1 d D .
C42 C 0.4550(2) 0.20575(14) 1.3287(3) 0.1878(6) Uani 1 d D .

loop_
_atom_type_symbol
_atom_type_description
_atom_type_scat_dispersion_real
_atom_type_scat_dispersion_imag
_atom_type_scat_source
C C 0.0033 0.0016 'International Tables Vol C Tables 4.2.6.8 and 6.1.1.4'
H H 0.0000 0.0000 'International Tables Vol C Tables 4.2.6.8 and 6.1.1.4'
N N 0.0061 0.0033 'International Tables Vol C Tables 4.2.6.8 and 6.1.1.4'
O O 0.0106 0.0060 'International Tables Vol C Tables 4.2.6.8 and 6.1.1.4'
W W -0.8490 6.8722 'International Tables Vol C Tables 4.2.6.8 and 6.1.1.4'

loop_
_geom_angle_atom_site_label_1
_geom_angle_atom_site_label_2
_geom_angle_atom_site_label_3
_geom_angle
_geom_angle_site_symmetry_1
_geom_angle_site_symmetry_3
_geom_angle_publ_flag
O1 W1 O2 105.35(10) . . ?
O1 W1 O4 104.78(9) . . ?
O2 W1 O4 94.05(8) . . ?
O1 W1 O3 93.57(9) . . ?
O2 W1 O3 104.88(8) . . ?
O4 W1 O3 149.16(8) . . ?
O1 W1 N1 162.45(8) . . ?
O2 W1 N1 88.40(9) . . ?
O4 W1 N1 84.65(8) . . ?
O3 W1 N1 72.02(8) . . ?
O1 W1 N2 86.85(9) . . ?
O2 W1 N2 163.72(8) . . ?
O4 W1 N2 72.08(7) . . ?
O3 W1 N2 84.66(7) . . ?
N1 W1 N2 81.98(8) . . ?
C1 O3 W1 128.18(15) . . ?
C19 O4 W1 128.80(15) . . ?
C14 N1 C18 118.6(3) . . ?
C14 N1 W1 115.2(2) . . ?
C18 N1 W1 125.1(2) . . ?
C32 N2 C36 120.2(2) . . ?
C32 N2 W1 114.5(2) . . ?
C36 N2 W1 125.1(2) . . ?
O3 C1 C14 109.9(2) . . ?
O3 C1 C2 106.5(2) . . ?
C14 C1 C2 113.2(2) . . ?
O3 C1 C8 108.9(2) . . ?
C14 C1 C8 108.9(2) . . ?
C2 C1 C8 109.3(2) . . ?
C7 C2 C3 118.3(2) . . ?
C7 C2 C1 124.5(2) . . ?
C3 C2 C1 117.1(2) . . ?
C4 C3 C2 119.6(3) . . ?
C5 C4 C3 121.1(3) . . ?
C6 C5 C4 119.2(3) . . ?
C5 C6 C7 120.5(3) . . ?
C6 C7 C2 121.2(3) . . ?
C13 C8 C9 118.6(2) . . ?
C13 C8 C1 121.6(2) . . ?
C9 C8 C1 119.8(2) . . ?
C10 C9 C8 120.1(3) . . ?
C11 C10 C9 119.7(3) . . ?
C12 C11 C10 120.4(3) . . ?
C11 C12 C13 119.6(3) . . ?
C8 C13 C12 121.5(3) . . ?
N1 C14 C15 121.7(2) . . ?
N1 C14 C1 113.1(2) . . ?
C15 C14 C1 125.2(2) . . ?
C16 C15 C14 118.6(3) . . ?
C17 C16 C15 120.3(3) . . ?
C16 C17 C18 118.7(3) . . ?
N1 C18 C17 122.1(3) . . ?
O4 C19 C32 108.7(2) . . ?
O4 C19 C20 105.6(2) . . ?
C32 C19 C20 112.7(2) . . ?
O4 C19 C26 107.5(2) . . ?
C32 C19 C26 109.5(2) . . ?
C20 C19 C26 112.6(2) . . ?
C21 C20 C25 118.7(3) . . ?
C21 C20 C19 124.0(2) . . ?
C25 C20 C19 117.2(3) . . ?
C20 C21 C22 121.3(3) . . ?
C23 C22 C21 120.8(4) . . ?
C22 C23 C24 119.2(3) . . ?
C25 C24 C23 119.8(3) . . ?
C24 C25 C20 120.1(3) . . ?
C27 C26 C31 120.4(3) . . ?
C27 C26 C19 120.7(3) . . ?
C31 C26 C19 118.9(3) . . ?
C26 C27 C28 118.4(4) . . ?
C29 C28 C27 122.1(5) . . ?
C30 C29 C28 118.4(4) . . ?
C29 C30 C31 120.3(4) . . ?
C26 C31 C30 120.3(4) . . ?
N2 C32 C33 119.3(2) . . ?
N2 C32 C19 114.7(2) . . ?
C33 C32 C19 126.0(2) . . ?
C32 C33 C34 122.1(3) . . ?
C33 C34 C35 116.5(3) . . ?
C36 C35 C34 122.1(3) . . ?
C35 C36 N2 119.8(3) . . ?
C37 N3 C39 123.8(2) . . ?
C37 N3 C38 108.7(2) . . ?
C39 N3 C38 126.6(2) . . ?
O5 C37 N3 115.6(2) . . ?
C40 N4 C41 111.7(2) . . ?
C40 N4 C42 115.0(2) . . ?
C41 N4 C42 132.8(3) . . ?
O6 C40 N4 110.5(2) . . ?

loop_
_geom_bond_atom_site_label_1
_geom_bond_atom_site_label_2
_geom_bond_distance
_geom_bond_site_symmetry_2
_geom_bond_publ_flag
W1 O1 1.731(2) . ?
W1 O2 1.733(2) . ?
W1 O4 1.930(2) . ?
W1 O3 1.938(2) . ?
W1 N1 2.341(3) . ?
W1 N2 2.357(2) . ?
O3 C1 1.423(3) . ?
O4 C19 1.458(3) . ?
N1 C14 1.336(3) . ?
N1 C18 1.353(3) . ?
N2 C32 1.356(3) . ?
N2 C36 1.371(3) . ?
C1 C14 1.524(4) . ?
C1 C2 1.538(3) . ?
C1 C8 1.559(3) . ?
C2 C7 1.392(4) . ?
C2 C3 1.409(4) . ?
C3 C4 1.393(4) . ?
C4 C5 1.397(5) . ?
C5 C6 1.367(5) . ?
C6 C7 1.397(4) . ?
C8 C13 1.366(4) . ?
C8 C9 1.392(4) . ?
C9 C10 1.393(4) . ?
C10 C11 1.381(5) . ?
C11 C12 1.361(4) . ?
C12 C13 1.392(4) . ?
C14 C15 1.383(4) . ?
C15 C16 1.378(4) . ?
C16 C17 1.356(4) . ?
C17 C18 1.375(5) . ?
C19 C32 1.502(4) . ?
C19 C20 1.519(4) . ?
C19 C26 1.536(5) . ?
C20 C21 1.348(5) . ?
C20 C25 1.397(4) . ?
C21 C22 1.385(5) . ?
C22 C23 1.358(5) . ?
C23 C24 1.382(5) . ?
C24 C25 1.393(5) . ?
C26 C27 1.388(6) . ?
C26 C31 1.403(5) . ?
C27 C28 1.399(6) . ?
C28 C29 1.422(7) . ?
C29 C30 1.373(7) . ?
C30 C31 1.413(6) . ?
C32 C33 1.384(4) . ?
C33 C34 1.382(4) . ?
C34 C35 1.377(4) . ?
C35 C36 1.369(4) . ?
O5 C37 1.230(3) . ?
N3 C37 1.445(2) . ?
N3 C39 1.449(3) . ?
N3 C38 1.449(3) . ?
O6 C40 1.233(3) . ?
N4 C40 1.438(2) . ?
N4 C41 1.441(2) . ?
N4 C42 1.445(3) . ?
